data_7208265
loop_
_publ_author_name
'Montis, Riccardo'
'Hursthouse, Michael B.'

_publ_section_title
;
 Surprisingly complex supramolecular behaviour in the crystal structures
 of a family of mono-substituted salicylic acids
;
_journal_issue 16
_journal_name_full CrystEngComm
_journal_page_first 5242
_journal_paper_doi 10.1039/c2ce25336d
_journal_volume 14
_journal_year 2012
_chemical_formula_moiety 'C7 H5 I O3'
_chemical_formula_sum 'C7 H5 I O3'
_chemical_formula_weight 264.01
_chemical_name_common 5-iodosalicylic_acid
_chemical_name_systematic '5-iodo-2-hydroxobenzoic acid'
_space_group_IT_number 15
_symmetry_cell_setting monoclinic
_symmetry_space_group_name_Hall '-C 2yc'
_symmetry_space_group_name_H-M 'C 1 2/c 1'
_atom_sites_solution_hydrogens geom
_atom_sites_solution_primary direct
_atom_sites_solution_secondary difmap
_audit_creation_method SHELXL-97
_cell_angle_alpha 90.00
_cell_angle_beta 118.789(2)
_cell_angle_gamma 90.00
_cell_formula_units_Z 16
_cell_length_a 38.4671(15)
_cell_length_b 4.5765(2)
_cell_length_c 19.9300(7)
_cell_measurement_reflns_used 3353
_cell_measurement_temperature 120(2)
_cell_measurement_theta_max 27.48
_cell_measurement_theta_min 2.91
_cell_volume 3074.9(2)
_computing_cell_refinement 'DENZO (Otwinowski & Minor, 1997) & COLLECT (Hooft, R.W.W., 1998)'
_computing_data_collection 'COLLECT (Hooft, R.W.W., 1998)'
_computing_data_reduction 'DENZO (Otwinowski & Minor, 1997) & COLLECT (Hooft, R.W.W., 1998)'
_computing_structure_refinement 'SHELXL-97 (Sheldrick, 1997)'
_computing_structure_solution 'SHELXS-97 (Sheldrick, 1990)'
_diffrn_ambient_temperature 120(2)
_diffrn_detector_area_resol_mean 9.091
_diffrn_measured_fraction_theta_full 0.979
_diffrn_measured_fraction_theta_max 0.979
_diffrn_measurement_device_type 'Bruker-Nonius 95mm CCD camera on \k-goniostat'
_diffrn_measurement_method '\f & \w scans'
_diffrn_radiation_monochromator graphite
_diffrn_radiation_source 'Bruker-Nonius FR591 rotating anode'
_diffrn_radiation_type MoK\a
_diffrn_radiation_wavelength 0.71073
_diffrn_reflns_av_R_equivalents 0.0356
_diffrn_reflns_av_sigmaI/netI 0.0362
_diffrn_reflns_limit_h_max 49
_diffrn_reflns_limit_h_min -49
_diffrn_reflns_limit_k_max 5
_diffrn_reflns_limit_k_min -5
_diffrn_reflns_limit_l_max 25
_diffrn_reflns_limit_l_min -24
_diffrn_reflns_number 11602
_diffrn_reflns_theta_full 27.50
_diffrn_reflns_theta_max 27.50
_diffrn_reflns_theta_min 3.10
_exptl_absorpt_coefficient_mu 4.116
_exptl_absorpt_correction_T_max 0.6836
_exptl_absorpt_correction_T_min 0.4932
_exptl_absorpt_correction_type multi-scan
_exptl_absorpt_process_details 'SADABS V2.10 (Sheldrick, G.M., 2003)'
_exptl_crystal_colour Colourless
_exptl_crystal_density_diffrn 2.281
_exptl_crystal_density_method 'not measured'
_exptl_crystal_description Block
_exptl_crystal_F_000 1984
_exptl_crystal_size_max 0.20
_exptl_crystal_size_mid 0.15
_exptl_crystal_size_min 0.10
_refine_diff_density_max 0.525
_refine_diff_density_min -0.731
_refine_diff_density_rms 0.130
_refine_ls_extinction_method none
_refine_ls_goodness_of_fit_ref 1.080
_refine_ls_hydrogen_treatment mixed
_refine_ls_matrix_type full
_refine_ls_number_parameters 239
_refine_ls_number_reflns 3442
_refine_ls_number_restraints 0
_refine_ls_restrained_S_all 1.080
_refine_ls_R_factor_all 0.0493
_refine_ls_R_factor_gt 0.0340
_refine_ls_shift/su_max 0.011
_refine_ls_shift/su_mean 0.001
_refine_ls_structure_factor_coef Fsqd
_refine_ls_weighting_details 'calc w=1/[\s^2^(Fo^2^)+(0.0058P)^2^+25.5950P] where P=(Fo^2^+2Fc^2^)/3'
_refine_ls_weighting_scheme calc
_refine_ls_wR_factor_gt 0.0695
_refine_ls_wR_factor_ref 0.0812
_reflns_number_gt 2638
_reflns_number_total 3442
_reflns_threshold_expression >2sigma(I)
_cod_data_source_file c2ce25336d.txt
_cod_data_source_block 5-iodosalicylic_acid
_cod_original_sg_symbol_H-M C2/c
_cod_database_code 7208265

loop_
_symmetry_equiv_pos_as_xyz
'x, y, z'
'-x, y, -z+1/2'
'x+1/2, y+1/2, z'
'-x+1/2, y+1/2, -z+1/2'
'-x, -y, -z'
'x, -y, z-1/2'
'-x+1/2, -y+1/2, -z'
'x+1/2, -y+1/2, z-1/2'

loop_
_atom_site_label
_atom_site_type_symbol
_atom_site_fract_x
_atom_site_fract_y
_atom_site_fract_z
_atom_site_U_iso_or_equiv
_atom_site_adp_type
_atom_site_occupancy
_atom_site_symmetry_multiplicity
_atom_site_calc_flag
C11 C 0.41133(11) 0.3462(9) 0.8593(2) 0.0181(8) Uani 1 1 d
C12 C 0.41061(12) 0.1284(9) 0.9083(2) 0.0227(9) Uani 1 1 d
C13 C 0.37446(14) 0.0303(10) 0.8994(3) 0.0264(9) Uani 1 1 d
C14 C 0.33919(13) 0.1443(9) 0.8426(2) 0.0229(9) Uani 1 1 d
C15 C 0.33977(11) 0.3553(9) 0.7933(2) 0.0217(9) Uani 1 1 d
C16 C 0.37532(12) 0.4620(9) 0.8019(2) 0.0193(8) Uani 1 1 d
C17 C 0.44917(12) 0.4489(9) 0.8682(2) 0.0213(8) Uani 1 1 d
I11 I 0.286830(7) 0.51771(6) 0.703179(15) 0.02674(10) Uani 1 1 d
O11 O 0.44705(9) 0.6653(7) 0.82252(17) 0.0260(7) Uani 1 1 d
O12 O 0.48128(8) 0.3405(7) 0.91510(16) 0.0254(6) Uani 1 1 d
O13 O 0.44387(10) 0.0047(7) 0.96399(18) 0.0301(7) Uani 1 1 d
C21 C 0.41084(11) 0.2373(9) 1.1060(2) 0.0195(8) Uani 1 1 d
C22 C 0.40873(12) 0.0256(9) 1.1541(2) 0.0207(8) Uani 1 1 d
C23 C 0.37219(14) -0.0451(11) 1.1475(3) 0.0283(10) Uani 1 1 d
C24 C 0.33772(13) 0.0896(10) 1.0927(2) 0.0254(9) Uani 1 1 d
C25 C 0.34000(11) 0.2965(9) 1.0435(2) 0.0227(9) Uani 1 1 d
C26 C 0.37615(12) 0.3719(9) 1.0507(2) 0.0240(9) Uani 1 1 d
C27 C 0.44926(11) 0.3235(9) 1.1133(2) 0.0201(8) Uani 1 1 d
I21 I 0.288542(7) 0.49233(6) 0.957331(16) 0.02918(10) Uani 1 1 d
O21 O 0.44742(9) 0.5383(7) 1.06884(18) 0.0278(7) Uani 1 1 d
O22 O 0.48094(8) 0.2032(6) 1.15876(15) 0.0248(6) Uani 1 1 d
O23 O 0.44082(10) -0.1188(7) 1.20799(18) 0.0269(7) Uani 1 1 d
H11A H 0.4670(19) 0.712(14) 0.825(4) 0.07(2) Uiso 1 1 d
H13 H 0.3753(14) -0.100(11) 0.932(3) 0.028(13) Uiso 1 1 d
H13A H 0.4629(18) 0.080(13) 0.962(3) 0.053(19) Uiso 1 1 d
H14 H 0.3153(14) 0.080(10) 0.836(2) 0.021(11) Uiso 1 1 d
H16 H 0.3759(14) 0.619(11) 0.765(3) 0.032(13) Uiso 1 1 d
H21A H 0.4670(18) 0.584(13) 1.066(3) 0.055(19) Uiso 1 1 d
H23 H 0.3707(15) -0.186(11) 1.179(3) 0.038(14) Uiso 1 1 d
H23A H 0.4578(16) -0.072(12) 1.209(3) 0.028(16) Uiso 1 1 d
H24 H 0.3143(14) 0.031(9) 1.091(2) 0.022(12) Uiso 1 1 d
H26 H 0.3757(16) 0.524(11) 1.011(3) 0.044(16) Uiso 1 1 d

loop_
_atom_site_aniso_label
_atom_site_aniso_U_11
_atom_site_aniso_U_22
_atom_site_aniso_U_33
_atom_site_aniso_U_23
_atom_site_aniso_U_13
_atom_site_aniso_U_12
C11 0.0148(18) 0.0210(19) 0.0181(18) -0.0016(16) 0.0076(15) -0.0016(15)
C12 0.022(2) 0.022(2) 0.0224(19) -0.0005(17) 0.0100(17) 0.0016(16)
C13 0.027(2) 0.029(2) 0.026(2) 0.0053(19) 0.0149(19) 0.0045(18)
C14 0.022(2) 0.023(2) 0.028(2) -0.0045(17) 0.0149(18) -0.0018(17)
C15 0.0144(18) 0.023(2) 0.0191(19) -0.0052(16) 0.0015(15) 0.0023(15)
C16 0.020(2) 0.0174(19) 0.0183(18) 0.0005(16) 0.0079(16) 0.0001(15)
C17 0.022(2) 0.022(2) 0.0180(18) -0.0043(16) 0.0082(16) 0.0012(16)
I11 0.01357(15) 0.03001(18) 0.02883(16) 0.00099(12) 0.00399(12) 0.00059(11)
O11 0.0183(15) 0.0290(17) 0.0281(15) 0.0048(13) 0.0091(13) -0.0015(13)
O12 0.0157(14) 0.0305(16) 0.0262(14) 0.0074(13) 0.0069(12) 0.0027(12)
O13 0.0215(16) 0.038(2) 0.0267(15) 0.0121(14) 0.0084(13) 0.0034(14)
C21 0.0164(18) 0.022(2) 0.0175(18) -0.0009(16) 0.0061(15) 0.0017(15)
C22 0.0176(19) 0.022(2) 0.0197(18) -0.0057(16) 0.0066(16) -0.0017(15)
C23 0.029(2) 0.035(3) 0.024(2) -0.002(2) 0.0149(19) -0.009(2)
C24 0.020(2) 0.030(2) 0.028(2) -0.0070(19) 0.0132(18) -0.0047(18)
C25 0.0160(19) 0.024(2) 0.024(2) -0.0059(17) 0.0064(16) -0.0008(16)
C26 0.017(2) 0.024(2) 0.027(2) -0.0007(18) 0.0078(18) -0.0007(16)
C27 0.0178(19) 0.021(2) 0.0194(18) -0.0008(16) 0.0076(16) -0.0009(15)
I21 0.01439(15) 0.03003(18) 0.03326(17) -0.00366(12) 0.00362(12) 0.00056(10)
O21 0.0177(15) 0.0325(17) 0.0306(16) 0.0101(13) 0.0096(13) 0.0002(13)
O22 0.0150(13) 0.0291(16) 0.0244(14) 0.0041(12) 0.0047(12) 0.0009(12)
O23 0.0205(17) 0.0321(18) 0.0237(15) 0.0081(13) 0.0072(13) 0.0028(14)

loop_
_atom_type_symbol
_atom_type_description
_atom_type_scat_dispersion_real
_atom_type_scat_dispersion_imag
_atom_type_scat_source
C C 0.0033 0.0016 'International Tables Vol C Tables 4.2.6.8 and 6.1.1.4'
H H 0.0000 0.0000 'International Tables Vol C Tables 4.2.6.8 and 6.1.1.4'
O O 0.0106 0.0060 'International Tables Vol C Tables 4.2.6.8 and 6.1.1.4'
I I -0.4742 1.8119 'International Tables Vol C Tables 4.2.6.8 and 6.1.1.4'

loop_
_geom_angle_atom_site_label_1
_geom_angle_atom_site_label_2
_geom_angle_atom_site_label_3
_geom_angle
C12 C11 C16 119.4(4)
C12 C11 C17 119.8(3)
C16 C11 C17 120.7(4)
O13 C12 C13 117.6(4)
O13 C12 C11 122.8(4)
C13 C12 C11 119.6(4)
C14 C13 C12 120.6(4)
C14 C13 H13 122(3)
C12 C13 H13 117(3)
C13 C14 C15 119.9(4)
C13 C14 H14 121(3)
C15 C14 H14 119(3)
C16 C15 C14 120.8(4)
C16 C15 I11 118.3(3)
C14 C15 I11 120.9(3)
C15 C16 C11 119.6(4)
C15 C16 H16 121(3)
C11 C16 H16 119(3)
O12 C17 O11 121.9(4)
O12 C17 C11 122.5(4)
O11 C17 C11 115.6(4)
C17 O11 H11A 116(5)
C12 O13 H13A 107(4)
C22 C21 C26 119.9(4)
C22 C21 C27 120.6(3)
C26 C21 C27 119.5(4)
O23 C22 C23 117.1(4)
O23 C22 C21 123.5(4)
C23 C22 C21 119.4(4)
C22 C23 C24 120.7(4)
C22 C23 H23 120(3)
C24 C23 H23 120(3)
C23 C24 C25 119.6(4)
C23 C24 H24 117(3)
C25 C24 H24 124(3)
C26 C25 C24 120.0(4)
C26 C25 I21 119.2(3)
C24 C25 I21 120.8(3)
C25 C26 C21 120.4(4)
C25 C26 H26 116(3)
C21 C26 H26 123(3)
O22 C27 O21 122.9(4)
O22 C27 C21 122.7(4)
O21 C27 C21 114.4(3)
C27 O21 H21A 119(4)
C22 O23 H23A 112(5)

loop_
_geom_bond_atom_site_label_1
_geom_bond_atom_site_label_2
_geom_bond_distance
C11 C12 1.405(6)
C11 C16 1.408(5)
C11 C17 1.457(6)
C12 O13 1.349(5)
C12 C13 1.389(6)
C13 C14 1.384(6)
C13 H13 0.88(5)
C14 C15 1.385(6)
C14 H14 0.91(5)
C15 C16 1.383(6)
C15 I11 2.098(4)
C16 H16 1.04(5)
C17 O12 1.239(5)
C17 O11 1.321(5)
O11 H11A 0.78(6)
O13 H13A 0.83(6)
C21 C22 1.392(6)
C21 C26 1.399(5)
C21 C27 1.468(5)
C22 O23 1.355(5)
C22 C23 1.386(6)
C23 C24 1.391(6)
C23 H23 0.91(5)
C24 C25 1.396(6)
C24 H24 0.92(5)
C25 C26 1.371(6)
C25 I21 2.096(4)
C26 H26 1.04(5)
C27 O22 1.243(5)
C27 O21 1.303(5)
O21 H21A 0.80(6)
O23 H23A 0.68(5)

loop_
_geom_hbond_atom_site_label_D
_geom_hbond_atom_site_label_H
_geom_hbond_atom_site_label_A
_geom_hbond_distance_DH
_geom_hbond_distance_HA
_geom_hbond_distance_DA
_geom_hbond_angle_DHA
_geom_hbond_site_symmetry_A
O21 H21A O12 0.80(6) 1.87(6) 2.662(4) 166(6) 5_667
O11 H11A O22 0.78(6) 1.91(6) 2.680(4) 173(7) 5_667
O13 H13A O12 0.83(6) 1.85(6) 2.595(4) 149(6) .
O23 H23A O22 0.68(5) 2.06(5) 2.641(5) 144(6) .
